data_4133687
loop_
_publ_author_name
'Reiter, Dominik'
'Holzner, Richard'
'Porzelt, Amelie'
'Altmann, Philipp J.'
'Frisch, Philipp'
'Inoue, Shigeyoshi'

_publ_section_title
;
 Disilene-Silylene Interconversion: A Synthetically Accessible Acyclic
 Bis(silyl)silylene.
;
_journal_issue 34
_journal_name_full 'Journal of the American Chemical Society'
_journal_page_first 13536
_journal_page_last 13546
_journal_paper_doi 10.1021/jacs.9b05318
_journal_volume 141
_journal_year 2019
_chemical_compound_source 'see text'
_chemical_formula_moiety 'C23 H58 Si6'
_chemical_formula_sum 'C23 H58 Si6'
_chemical_formula_weight 503.23
_space_group_IT_number 43
_space_group_name_Hall 'F 2 -2d'
_space_group_name_H-M_alt 'F d d 2'
_symmetry_cell_setting orthorhombic
_symmetry_Int_Tables_number 43
_symmetry_space_group_name_Hall 'F 2 -2d'
_symmetry_space_group_name_H-M 'F d d 2'
_atom_sites_solution_hydrogens geom
_cell_angle_alpha 90
_cell_angle_beta 90
_cell_angle_gamma 90
_cell_formula_units_Z 16
_cell_length_a 31.226(4)
_cell_length_b 33.796(4)
_cell_length_c 12.2692(14)
_cell_measurement_reflns_used 9152
_cell_measurement_temperature 100
_cell_measurement_theta_max 25.9472
_cell_measurement_theta_min 2.5397
_cell_volume 12948(3)
_computing_cell_refinement 'SAINT (Bruker, 2017)'
_computing_data_collection 'APEX III Control Software (Bruker, 2016)'
_computing_data_reduction 'SAINT (Bruker, 2017)'
_computing_molecular_graphics 'PLATON (Spek, 2011)'
_computing_publication_material 'PLATON (Spek, 2011), enCIFer (Allen, 2014)'
_computing_structure_refinement 'SHELXL2014 (Sheldrick, 2014), SHELXLE (Huebschle, 2011)'
_computing_structure_solution 'SHELXT (Sheldrick, 2015)'
_diffrn_ambient_temperature 100
_diffrn_detector ' CMOS plate '
_diffrn_detector_area_resol_mean 16
_diffrn_measured_fraction_theta_full 0.999
_diffrn_measured_fraction_theta_max 0.999
_diffrn_measurement_device ' \k-geometry diffractometer '
_diffrn_measurement_device_type ' Bruker Photon CMOS '
_diffrn_measurement_method ' phi- and omega-rotation '
_diffrn_radiation_monochromator 'Helios optic'
_diffrn_radiation_probe x-ray
_diffrn_radiation_source 'IMS microsource'
_diffrn_radiation_type MoK\a
_diffrn_radiation_wavelength 0.71073
_diffrn_reflns_av_R_equivalents 0.0269
_diffrn_reflns_av_unetI/netI 0.0173
_diffrn_reflns_limit_h_max 37
_diffrn_reflns_limit_h_min -37
_diffrn_reflns_limit_k_max 40
_diffrn_reflns_limit_k_min -40
_diffrn_reflns_limit_l_max 14
_diffrn_reflns_limit_l_min -14
_diffrn_reflns_number 40402
_diffrn_reflns_reduction_process
;
;
_diffrn_reflns_theta_full 25.24
_diffrn_reflns_theta_max 25.35
_diffrn_reflns_theta_min 2.41
_exptl_absorpt_coefficient_mu 0.267
_exptl_absorpt_correction_T_max 0.7453
_exptl_absorpt_correction_T_min 0.6661
_exptl_absorpt_correction_type multi-scan
_exptl_absorpt_process_details 'SADABS 2016/2, Bruker, 2016'
_exptl_crystal_colour 'clear colorless'
_exptl_crystal_density_diffrn 1.033
_exptl_crystal_density_method 'Not Measured'
_exptl_crystal_description fragment
_exptl_crystal_F_000 4480
_exptl_crystal_size_max 0.288
_exptl_crystal_size_mid 0.204
_exptl_crystal_size_min 0.108
_refine_diff_density_max 0.226
_refine_diff_density_min -0.135
_refine_diff_density_rms 0.035
_refine_ls_abs_structure_details 'Flack (1983)'
_refine_ls_abs_structure_Flack -0.02(2)
_refine_ls_extinction_method none
_refine_ls_goodness_of_fit_ref 1.072
_refine_ls_hydrogen_treatment constr
_refine_ls_matrix_type full
_refine_ls_number_parameters 280
_refine_ls_number_reflns 5919
_refine_ls_number_restraints 1
_refine_ls_restrained_S_all 1.072
_refine_ls_R_factor_all 0.0182
_refine_ls_R_factor_gt 0.0180
_refine_ls_shift/su_max 0.002
_refine_ls_shift/su_mean 0.000
_refine_ls_structure_factor_coef Fsqd
_refine_ls_weighting_details 'W=1/[\S^2^(FO^2^)+(0.0283P)^2^+6.4105P] WHERE P=(FO^2^+2FC^2^)/3'
_refine_ls_weighting_scheme calc
_refine_ls_wR_factor_gt 0.0484
_refine_ls_wR_factor_ref 0.0485
_reflns_number_gt 5870
_reflns_number_total 5919
_reflns_threshold_expression I>2\s(I)
_cod_data_source_file ja9b05318_si_002.cif
_cod_data_source_block compound_5
_cod_database_code 4133687

loop_
_space_group_symop_id
_space_group_symop_operation_xyz
1 x,y,z
2 -x,-y,z
3 1/4-x,1/4+y,1/4+z
4 3/4+x,3/4-y,1/4+z
5 x,1/2+y,1/2+z
6 -x,1/2-y,1/2+z
7 1/4-x,3/4+y,3/4+z
8 3/4+x,1/4-y,3/4+z
9 1/2+x,y,1/2+z
10 1/2-x,-y,1/2+z
11 3/4-x,1/4+y,3/4+z
12 1/4+x,3/4-y,3/4+z
13 1/2+x,1/2+y,z
14 1/2-x,1/2-y,z
15 3/4-x,3/4+y,1/4+z
16 1/4+x,1/4-y,1/4+z

loop_
_atom_site_aniso_label
_atom_site_aniso_U_11
_atom_site_aniso_U_22
_atom_site_aniso_U_33
_atom_site_aniso_U_23
_atom_site_aniso_U_13
_atom_site_aniso_U_12
Si1 0.0151(2) 0.0160(2) 0.0195(2) -0.0028(2) 0.0028(2) -0.0019(2)
Si2 0.0194(2) 0.0140(2) 0.0171(2) -0.0010(2) -0.0027(2) 0.0006(2)
Si3 0.0151(2) 0.0151(2) 0.0203(2) -0.0038(2) 0.0009(2) 0.0001(2)
Si4 0.0401(3) 0.0196(2) 0.0199(2) -0.0033(2) -0.0032(2) 0.0050(2)
Si5 0.0213(2) 0.0159(2) 0.0246(2) -0.0007(2) 0.0029(2) 0.0016(2)
Si6 0.0147(2) 0.0275(3) 0.0489(3) -0.0163(2) 0.0011(2) -0.0017(2)
C1 0.0195(8) 0.0325(10) 0.0436(12) -0.0143(9) 0.0125(8) -0.0088(7)
C2 0.0335(10) 0.0272(9) 0.0298(10) -0.0019(8) 0.0117(8) -0.0123(8)
C3 0.0213(8) 0.0181(8) 0.0262(9) -0.0023(7) 0.0023(7) 0.0023(6)
C4 0.0180(8) 0.0260(9) 0.0350(10) -0.0019(8) 0.0000(8) 0.0022(7)
C5 0.0288(9) 0.0188(9) 0.0435(11) 0.0020(8) -0.0052(9) 0.0021(7)
C6 0.0389(11) 0.0335(10) 0.0364(11) -0.0113(9) 0.0104(9) 0.0032(9)
C7 0.0261(9) 0.0219(8) 0.0368(11) -0.0070(8) -0.0123(8) -0.0011(7)
C8 0.0236(9) 0.0276(10) 0.0509(13) -0.0070(9) -0.0029(9) -0.0081(7)
C9 0.0476(12) 0.0325(11) 0.0381(11) -0.0122(9) -0.0155(10) -0.0025(9)
C10 0.0309(11) 0.0336(11) 0.0638(15) -0.0083(10) -0.0247(11) 0.0014(9)
C11 0.0433(11) 0.0245(9) 0.0215(9) 0.0062(7) -0.0053(8) -0.0022(8)
C12 0.093(2) 0.0465(14) 0.0223(11) 0.0109(10) -0.0097(12) -0.0109(13)
C13 0.0466(12) 0.0222(9) 0.0503(13) 0.0089(9) -0.0194(10) 0.0019(9)
C14 0.0430(11) 0.0272(9) 0.0325(10) 0.0094(8) 0.0070(9) -0.0072(8)
C15 0.0233(9) 0.0281(9) 0.0410(11) 0.0000(8) -0.0015(8) 0.0067(7)
C16 0.0471(12) 0.0225(9) 0.0331(10) 0.0037(8) 0.0061(9) -0.0028(8)
C17 0.0321(10) 0.0208(9) 0.0346(10) -0.0069(8) 0.0047(8) 0.0040(7)
C18 0.0502(12) 0.0342(10) 0.0245(10) -0.0015(8) 0.0118(9) 0.0027(9)
C19 0.0629(15) 0.0318(11) 0.0292(11) -0.0087(9) -0.0132(10) 0.0027(10)
C20 0.0651(15) 0.0277(10) 0.0331(11) 0.0014(9) -0.0095(10) 0.0113(10)
C21 0.0235(10) 0.0389(12) 0.0726(17) -0.0281(12) 0.0046(10) -0.0087(8)
C22 0.0255(10) 0.0415(12) 0.0663(16) -0.0198(11) 0.0194(10) -0.0126(9)
C23 0.0266(11) 0.0467(13) 0.0762(18) -0.0171(13) -0.0143(11) 0.0106(9)

loop_
_atom_site_label
_atom_site_type_symbol
_atom_site_thermal_displace_type
_atom_site_fract_x
_atom_site_fract_y
_atom_site_fract_z
_atom_site_occupancy
_atom_site_U_iso_or_equiv
_atom_site_calc_flag
_atom_site_refinement_flags
Si1 Si Uani 0.31407(2) 0.38782(2) 0.51722(4) 1.000 0.0169(1) d .
Si2 Si Uani 0.32080(2) 0.35964(2) 0.34095(4) 1.000 0.0168(1) d .
Si3 Si Uani 0.35137(2) 0.44023(2) 0.60376(4) 1.000 0.0168(1) d .
Si4 Si Uani 0.34516(2) 0.42577(2) 0.79222(4) 1.000 0.0265(1) d .
Si5 Si Uani 0.31436(2) 0.50026(2) 0.57138(4) 1.000 0.0206(1) d .
Si6 Si Uani 0.42547(2) 0.45401(2) 0.58282(5) 1.000 0.0304(2) d .
C1 C Uani 0.25846(6) 0.38482(6) 0.57645(18) 1.000 0.0319(6) d .
C2 C Uani 0.28928(6) 0.35276(6) 0.61937(17) 1.000 0.0302(6) d .
C3 C Uani 0.37003(5) 0.32467(5) 0.35232(15) 1.000 0.0219(5) d .
C4 C Uani 0.40330(5) 0.34262(6) 0.43115(16) 1.000 0.0263(5) d .
C5 C Uani 0.35778(6) 0.28441(5) 0.40231(18) 1.000 0.0304(6) d .
C6 C Uani 0.39195(7) 0.31669(6) 0.24203(18) 1.000 0.0363(6) d .
C7 C Uani 0.26913(6) 0.33115(5) 0.29760(16) 1.000 0.0283(5) d .
C8 C Uani 0.25099(6) 0.30432(6) 0.38750(18) 1.000 0.0340(6) d .
C9 C Uani 0.27822(8) 0.30467(6) 0.19731(19) 1.000 0.0394(7) d .
C10 C Uani 0.23264(7) 0.35986(6) 0.2662(2) 1.000 0.0428(7) d .
C11 C Uani 0.33107(7) 0.40399(5) 0.24448(16) 1.000 0.0298(6) d .
C12 C Uani 0.32925(10) 0.39353(8) 0.12243(19) 1.000 0.0539(9) d .
C13 C Uani 0.29872(7) 0.43739(6) 0.2676(2) 1.000 0.0397(7) d .
C14 C Uani 0.37534(7) 0.42175(6) 0.26849(18) 1.000 0.0342(6) d .
C15 C Uani 0.25544(6) 0.49123(6) 0.55283(18) 1.000 0.0308(6) d .
C16 C Uani 0.33537(7) 0.52617(6) 0.44675(18) 1.000 0.0342(6) d .
C17 C Uani 0.32031(6) 0.53525(5) 0.68944(17) 1.000 0.0292(6) d .
C18 C Uani 0.28795(7) 0.42902(6) 0.83852(17) 1.000 0.0363(6) d .
C19 C Uani 0.37674(8) 0.46211(6) 0.87657(18) 1.000 0.0413(7) d .
C20 C Uani 0.36749(8) 0.37546(6) 0.82565(18) 1.000 0.0420(7) d .
C21 C Uani 0.43499(7) 0.50358(7) 0.6501(2) 1.000 0.0450(8) d .
C22 C Uani 0.44733(7) 0.46048(7) 0.4418(2) 1.000 0.0444(7) d .
C23 C Uani 0.45897(7) 0.41525(7) 0.6518(2) 1.000 0.0498(8) d .
H1A H Uiso 0.24990 0.40590 0.62800 1.000 0.0380 c RU
H1B H Uiso 0.23520 0.37600 0.52720 1.000 0.0380 c RU
H2A H Uiso 0.28410 0.32520 0.59510 1.000 0.0360 c RU
H2B H Uiso 0.29880 0.35510 0.69600 1.000 0.0360 c RU
H4A H Uiso 0.42800 0.32490 0.43670 1.000 0.0390 c RU
H4B H Uiso 0.39030 0.34600 0.50330 1.000 0.0390 c RU
H4C H Uiso 0.41270 0.36840 0.40350 1.000 0.0390 c RU
H5A H Uiso 0.33900 0.27010 0.35200 1.000 0.0460 c RU
H5B H Uiso 0.34280 0.28870 0.47150 1.000 0.0460 c RU
H5C H Uiso 0.38380 0.26880 0.41520 1.000 0.0460 c RU
H6A H Uiso 0.37070 0.30690 0.18970 1.000 0.0540 c RU
H6B H Uiso 0.41450 0.29680 0.25160 1.000 0.0540 c RU
H6C H Uiso 0.40460 0.34130 0.21460 1.000 0.0540 c RU
H8A H Uiso 0.22740 0.28850 0.35790 1.000 0.0510 c RU
H8B H Uiso 0.24050 0.32070 0.44780 1.000 0.0510 c RU
H8C H Uiso 0.27360 0.28670 0.41410 1.000 0.0510 c RU
H9A H Uiso 0.29130 0.32060 0.13950 1.000 0.0590 c RU
H9B H Uiso 0.25130 0.29330 0.17080 1.000 0.0590 c RU
H9C H Uiso 0.29780 0.28330 0.21810 1.000 0.0590 c RU
H10A H Uiso 0.24100 0.37490 0.20130 1.000 0.0640 c RU
H10B H Uiso 0.22720 0.37810 0.32660 1.000 0.0640 c RU
H10C H Uiso 0.20660 0.34470 0.25060 1.000 0.0640 c RU
H12A H Uiso 0.30020 0.38490 0.10350 1.000 0.0810 c RU
H12B H Uiso 0.34960 0.37220 0.10700 1.000 0.0810 c RU
H12C H Uiso 0.33680 0.41690 0.07910 1.000 0.0810 c RU
H13A H Uiso 0.30610 0.46070 0.22370 1.000 0.0600 c RU
H13B H Uiso 0.29970 0.44430 0.34510 1.000 0.0600 c RU
H13C H Uiso 0.26980 0.42840 0.24870 1.000 0.0600 c RU
H14A H Uiso 0.39750 0.40220 0.25200 1.000 0.0510 c RU
H14B H Uiso 0.37700 0.42910 0.34560 1.000 0.0510 c RU
H14C H Uiso 0.37970 0.44530 0.22320 1.000 0.0510 c RU
H15A H Uiso 0.24110 0.51630 0.53610 1.000 0.0460 c RU
H15B H Uiso 0.24350 0.48010 0.62000 1.000 0.0460 c RU
H15C H Uiso 0.25100 0.47260 0.49270 1.000 0.0460 c RU
H16A H Uiso 0.33230 0.50880 0.38330 1.000 0.0510 c RU
H16B H Uiso 0.36570 0.53260 0.45730 1.000 0.0510 c RU
H16C H Uiso 0.31910 0.55060 0.43470 1.000 0.0510 c RU
H17A H Uiso 0.35080 0.53910 0.70530 1.000 0.0440 c RU
H17B H Uiso 0.30600 0.52410 0.75360 1.000 0.0440 c RU
H17C H Uiso 0.30720 0.56070 0.67090 1.000 0.0440 c RU
H18A H Uiso 0.27620 0.45490 0.81850 1.000 0.0540 c RU
H18B H Uiso 0.28660 0.42580 0.91780 1.000 0.0540 c RU
H18C H Uiso 0.27120 0.40810 0.80340 1.000 0.0540 c RU
H19A H Uiso 0.40730 0.45920 0.86030 1.000 0.0620 c RU
H19B H Uiso 0.37180 0.45690 0.95410 1.000 0.0620 c RU
H19C H Uiso 0.36750 0.48910 0.85910 1.000 0.0620 c RU
H20A H Uiso 0.36440 0.35800 0.76230 1.000 0.0630 c RU
H20B H Uiso 0.35180 0.36420 0.88750 1.000 0.0630 c RU
H20C H Uiso 0.39790 0.37790 0.84460 1.000 0.0630 c RU
H21A H Uiso 0.46580 0.50920 0.65150 1.000 0.0680 c RU
H21B H Uiso 0.42400 0.50290 0.72490 1.000 0.0680 c RU
H21C H Uiso 0.42020 0.52430 0.60890 1.000 0.0680 c RU
H22A H Uiso 0.44740 0.43490 0.40410 1.000 0.0670 c RU
H22B H Uiso 0.47670 0.47070 0.44600 1.000 0.0670 c RU
H22C H Uiso 0.42940 0.47920 0.40150 1.000 0.0670 c RU
H23A H Uiso 0.45370 0.38950 0.61760 1.000 0.0750 c RU
H23B H Uiso 0.45130 0.41390 0.72920 1.000 0.0750 c RU
H23C H Uiso 0.48930 0.42210 0.64470 1.000 0.0750 c RU

loop_
_atom_type_symbol
_atom_type_description
_atom_type_scat_dispersion_real
_atom_type_scat_dispersion_imag
_atom_type_scat_source
C C 0.0033 0.0016 ' International Tables Vol C Tables 4.2.6.8 and 6.1.1.4'
H H 0.0000 0.0000 ' International Tables Vol C Tables 4.2.6.8 and 6.1.1.4'
Si Si 0.0817 0.0704 ' International Tables Vol C Tables 4.2.6.8 and 6.1.1.4'

loop_
_geom_angle_atom_site_label_1
_geom_angle_atom_site_label_2
_geom_angle_atom_site_label_3
_geom_angle
_geom_angle_publ_flag
Si2 Si1 Si3 131.65(3) yes
Si2 Si1 C1 114.29(7) yes
Si2 Si1 C2 112.89(7) yes
Si3 Si1 C1 108.67(7) yes
Si3 Si1 C2 111.87(7) yes
C1 Si1 C2 48.21(9) yes
Si1 Si2 C3 104.40(6) yes
Si1 Si2 C7 111.90(6) yes
Si1 Si2 C11 105.14(6) yes
C3 Si2 C7 111.91(8) yes
C3 Si2 C11 112.55(9) yes
C7 Si2 C11 110.61(9) yes
Si1 Si3 Si4 104.04(3) yes
Si1 Si3 Si5 108.97(3) yes
Si1 Si3 Si6 125.23(3) yes
Si4 Si3 Si5 107.47(3) yes
Si4 Si3 Si6 103.04(3) yes
Si5 Si3 Si6 106.82(3) yes
Si3 Si4 C18 111.15(7) yes
Si3 Si4 C19 111.00(7) yes
Si3 Si4 C20 111.61(7) yes
C18 Si4 C19 107.07(10) yes
C18 Si4 C20 109.83(10) yes
C19 Si4 C20 105.97(10) yes
Si3 Si5 C15 111.04(7) yes
Si3 Si5 C16 111.41(7) yes
Si3 Si5 C17 111.19(6) yes
C15 Si5 C16 108.59(10) yes
C15 Si5 C17 107.00(9) yes
C16 Si5 C17 107.42(9) yes
Si3 Si6 C21 106.24(7) yes
Si3 Si6 C22 118.56(8) yes
Si3 Si6 C23 110.93(8) yes
C21 Si6 C22 104.04(11) yes
C21 Si6 C23 109.49(11) yes
C22 Si6 C23 107.14(11) yes
Si1 C1 C2 66.08(10) yes
Si1 C2 C1 65.72(11) yes
Si2 C3 C4 109.77(12) yes
Si2 C3 C5 111.66(11) yes
Si2 C3 C6 113.25(13) yes
C4 C3 C5 105.35(15) no
C4 C3 C6 108.68(14) no
C5 C3 C6 107.79(15) no
Si2 C7 C8 113.59(13) yes
Si2 C7 C9 110.49(14) yes
Si2 C7 C10 111.56(12) yes
C8 C7 C9 107.29(15) no
C8 C7 C10 106.13(16) no
C9 C7 C10 107.46(17) no
Si2 C11 C12 114.24(14) yes
Si2 C11 C13 110.23(14) yes
Si2 C11 C14 109.53(14) yes
C12 C11 C13 108.84(19) no
C12 C11 C14 108.03(19) no
C13 C11 C14 105.57(15) no
Si1 C1 H1A 117.00 no
Si1 C1 H1B 117.00 no
C2 C1 H1A 117.00 no
C2 C1 H1B 117.00 no
H1A C1 H1B 114.00 no
Si1 C2 H2A 117.00 no
Si1 C2 H2B 117.00 no
C1 C2 H2A 117.00 no
C1 C2 H2B 117.00 no
H2A C2 H2B 114.00 no
C3 C4 H4A 109.00 no
C3 C4 H4B 109.00 no
C3 C4 H4C 110.00 no
H4A C4 H4B 110.00 no
H4A C4 H4C 109.00 no
H4B C4 H4C 109.00 no
C3 C5 H5A 110.00 no
C3 C5 H5B 109.00 no
C3 C5 H5C 109.00 no
H5A C5 H5B 109.00 no
H5A C5 H5C 109.00 no
H5B C5 H5C 110.00 no
C3 C6 H6A 109.00 no
C3 C6 H6B 110.00 no
C3 C6 H6C 109.00 no
H6A C6 H6B 109.00 no
H6A C6 H6C 110.00 no
H6B C6 H6C 109.00 no
C7 C8 H8A 109.00 no
C7 C8 H8B 109.00 no
C7 C8 H8C 109.00 no
H8A C8 H8B 110.00 no
H8A C8 H8C 109.00 no
H8B C8 H8C 109.00 no
C7 C9 H9A 110.00 no
C7 C9 H9B 109.00 no
C7 C9 H9C 109.00 no
H9A C9 H9B 109.00 no
H9A C9 H9C 109.00 no
H9B C9 H9C 109.00 no
C7 C10 H10A 109.00 no
C7 C10 H10B 110.00 no
C7 C10 H10C 109.00 no
H10A C10 H10B 110.00 no
H10A C10 H10C 109.00 no
H10B C10 H10C 109.00 no
C11 C12 H12A 109.00 no
C11 C12 H12B 109.00 no
C11 C12 H12C 109.00 no
H12A C12 H12B 110.00 no
H12A C12 H12C 109.00 no
H12B C12 H12C 109.00 no
C11 C13 H13A 109.00 no
C11 C13 H13B 109.00 no
C11 C13 H13C 109.00 no
H13A C13 H13B 110.00 no
H13A C13 H13C 110.00 no
H13B C13 H13C 109.00 no
C11 C14 H14A 109.00 no
C11 C14 H14B 109.00 no
C11 C14 H14C 109.00 no
H14A C14 H14B 109.00 no
H14A C14 H14C 109.00 no
H14B C14 H14C 110.00 no
Si5 C15 H15A 109.00 no
Si5 C15 H15B 109.00 no
Si5 C15 H15C 110.00 no
H15A C15 H15B 110.00 no
H15A C15 H15C 109.00 no
H15B C15 H15C 109.00 no
Si5 C16 H16A 109.00 no
Si5 C16 H16B 109.00 no
Si5 C16 H16C 110.00 no
H16A C16 H16B 109.00 no
H16A C16 H16C 110.00 no
H16B C16 H16C 109.00 no
Si5 C17 H17A 109.00 no
Si5 C17 H17B 109.00 no
Si5 C17 H17C 109.00 no
H17A C17 H17B 110.00 no
H17A C17 H17C 110.00 no
H17B C17 H17C 109.00 no
Si4 C18 H18A 109.00 no
Si4 C18 H18B 110.00 no
Si4 C18 H18C 109.00 no
H18A C18 H18B 109.00 no
H18A C18 H18C 110.00 no
H18B C18 H18C 109.00 no
Si4 C19 H19A 109.00 no
Si4 C19 H19B 109.00 no
Si4 C19 H19C 109.00 no
H19A C19 H19B 109.00 no
H19A C19 H19C 110.00 no
H19B C19 H19C 109.00 no
Si4 C20 H20A 110.00 no
Si4 C20 H20B 110.00 no
Si4 C20 H20C 110.00 no
H20A C20 H20B 109.00 no
H20A C20 H20C 109.00 no
H20B C20 H20C 109.00 no
Si6 C21 H21A 109.00 no
Si6 C21 H21B 109.00 no
Si6 C21 H21C 110.00 no
H21A C21 H21B 109.00 no
H21A C21 H21C 109.00 no
H21B C21 H21C 110.00 no
Si6 C22 H22A 109.00 no
Si6 C22 H22B 109.00 no
Si6 C22 H22C 109.00 no
H22A C22 H22B 109.00 no
H22A C22 H22C 109.00 no
H22B C22 H22C 109.00 no
Si6 C23 H23A 109.00 no
Si6 C23 H23B 109.00 no
Si6 C23 H23C 110.00 no
H23A C23 H23B 109.00 no
H23A C23 H23C 110.00 no
H23B C23 H23C 109.00 no

loop_
_geom_bond_atom_site_label_1
_geom_bond_atom_site_label_2
_geom_bond_distance
_geom_bond_publ_flag
Si1 Si2 2.3724(8) yes
Si1 Si3 2.3709(9) yes
Si1 C1 1.885(2) yes
Si1 C2 1.891(2) yes
Si2 C3 1.9441(18) yes
Si2 C7 1.953(2) yes
Si2 C11 1.9366(19) yes
Si3 Si4 2.3713(8) yes
Si3 Si5 2.3684(10) yes
Si3 Si6 2.3742(9) yes
Si4 C18 1.878(2) yes
Si4 C19 1.885(2) yes
Si4 C20 1.883(2) yes
Si5 C15 1.879(2) yes
Si5 C16 1.880(2) yes
Si5 C17 1.879(2) yes
Si6 C21 1.891(2) yes
Si6 C22 1.873(3) yes
Si6 C23 1.878(2) yes
C1 C2 1.542(3) no
C3 C4 1.544(2) no
C3 C5 1.541(2) no
C3 C6 1.540(3) no
C7 C8 1.536(3) no
C7 C9 1.548(3) no
C7 C10 1.545(3) no
C11 C12 1.540(3) no
C11 C13 1.541(3) no
C11 C14 1.536(3) no
C1 H1A 0.9900 no
C1 H1B 0.9900 no
C2 H2A 0.9900 no
C2 H2B 0.9900 no
C4 H4A 0.9800 no
C4 H4B 0.9800 no
C4 H4C 0.9800 no
C5 H5A 0.9800 no
C5 H5B 0.9800 no
C5 H5C 0.9800 no
C6 H6A 0.9800 no
C6 H6B 0.9800 no
C6 H6C 0.9800 no
C8 H8A 0.9800 no
C8 H8B 0.9800 no
C8 H8C 0.9800 no
C9 H9A 0.9800 no
C9 H9B 0.9800 no
C9 H9C 0.9800 no
C10 H10A 0.9800 no
C10 H10B 0.9800 no
C10 H10C 0.9800 no
C12 H12A 0.9800 no
C12 H12B 0.9800 no
C12 H12C 0.9800 no
C13 H13A 0.9800 no
C13 H13B 0.9800 no
C13 H13C 0.9800 no
C14 H14A 0.9800 no
C14 H14B 0.9800 no
C14 H14C 0.9800 no
C15 H15A 0.9800 no
C15 H15B 0.9800 no
C15 H15C 0.9800 no
C16 H16A 0.9800 no
C16 H16B 0.9800 no
C16 H16C 0.9800 no
C17 H17A 0.9800 no
C17 H17B 0.9800 no
C17 H17C 0.9800 no
C18 H18A 0.9800 no
C18 H18B 0.9800 no
C18 H18C 0.9800 no
C19 H19A 0.9800 no
C19 H19B 0.9800 no
C19 H19C 0.9800 no
C20 H20A 0.9800 no
C20 H20B 0.9800 no
C20 H20C 0.9800 no
C21 H21A 0.9800 no
C21 H21B 0.9800 no
C21 H21C 0.9800 no
C22 H22A 0.9800 no
C22 H22B 0.9800 no
C22 H22C 0.9800 no
C23 H23A 0.9800 no
C23 H23B 0.9800 no
C23 H23C 0.9800 no

loop_
_geom_torsion_atom_site_label_1
_geom_torsion_atom_site_label_2
_geom_torsion_atom_site_label_3
_geom_torsion_atom_site_label_4
_geom_torsion
_geom_torsion_publ_flag
Si3 Si1 Si2 C3 79.52(7) no
Si3 Si1 Si2 C7 -159.26(7) no
Si3 Si1 Si2 C11 -39.14(9) no
C1 Si1 Si2 C3 -129.85(9) no
C1 Si1 Si2 C7 -8.63(10) no
C1 Si1 Si2 C11 111.49(10) no
C2 Si1 Si2 C3 -76.95(9) no
C2 Si1 Si2 C7 44.28(10) no
C2 Si1 Si2 C11 164.40(10) no
Si2 Si1 Si3 Si4 -154.13(4) no
Si2 Si1 Si3 Si5 91.47(5) no
Si2 Si1 Si3 Si6 -36.66(6) no
C1 Si1 Si3 Si4 54.02(8) no
C1 Si1 Si3 Si5 -60.38(8) no
C1 Si1 Si3 Si6 171.49(7) no
C2 Si1 Si3 Si4 2.52(8) no
C2 Si1 Si3 Si5 -111.89(7) no
C2 Si1 Si3 Si6 119.99(7) no
Si2 Si1 C1 C2 99.73(11) no
Si3 Si1 C1 C2 -103.03(10) no
Si2 Si1 C2 C1 -102.80(11) no
Si3 Si1 C2 C1 95.96(11) no
Si1 Si2 C3 C4 -34.25(13) no
Si1 Si2 C3 C5 82.20(13) no
Si1 Si2 C3 C6 -155.90(12) no
C7 Si2 C3 C4 -155.47(12) no
C7 Si2 C3 C5 -39.02(16) no
C7 Si2 C3 C6 82.87(14) no
C11 Si2 C3 C4 79.23(14) no
C11 Si2 C3 C5 -164.32(13) no
C11 Si2 C3 C6 -42.42(15) no
Si1 Si2 C7 C8 -45.16(14) no
Si1 Si2 C7 C9 -165.79(11) no
Si1 Si2 C7 C10 74.73(15) no
C3 Si2 C7 C8 71.62(15) no
C3 Si2 C7 C9 -49.00(15) no
C3 Si2 C7 C10 -168.49(14) no
C11 Si2 C7 C8 -162.03(13) no
C11 Si2 C7 C9 77.35(15) no
C11 Si2 C7 C10 -42.13(17) no
Si1 Si2 C11 C12 -170.57(16) no
Si1 Si2 C11 C13 -47.65(15) no
Si1 Si2 C11 C14 68.10(14) no
C3 Si2 C11 C12 76.40(19) no
C3 Si2 C11 C13 -160.68(13) no
C3 Si2 C11 C14 -44.93(15) no
C7 Si2 C11 C12 -49.6(2) no
C7 Si2 C11 C13 73.32(15) no
C7 Si2 C11 C14 -170.93(13) no
Si1 Si3 Si4 C18 -65.47(8) no
Si1 Si3 Si4 C19 175.48(8) no
Si1 Si3 Si4 C20 57.51(9) no
Si5 Si3 Si4 C18 50.00(8) no
Si5 Si3 Si4 C19 -69.05(9) no
Si5 Si3 Si4 C20 172.98(9) no
Si6 Si3 Si4 C18 162.60(7) no
Si6 Si3 Si4 C19 43.55(9) no
Si6 Si3 Si4 C20 -74.42(9) no
Si1 Si3 Si5 C15 28.81(8) no
Si1 Si3 Si5 C16 -92.37(8) no
Si1 Si3 Si5 C17 147.83(7) no
Si4 Si3 Si5 C15 -83.34(8) no
Si4 Si3 Si5 C16 155.48(8) no
Si4 Si3 Si5 C17 35.68(8) no
Si6 Si3 Si5 C15 166.64(8) no
Si6 Si3 Si5 C16 45.46(8) no
Si6 Si3 Si5 C17 -74.33(7) no
Si1 Si3 Si6 C21 170.35(8) no
Si1 Si3 Si6 C22 53.85(10) no
Si1 Si3 Si6 C23 -70.73(9) no
Si4 Si3 Si6 C21 -71.72(9) no
Si4 Si3 Si6 C22 171.78(9) no
Si4 Si3 Si6 C23 47.20(9) no
Si5 Si3 Si6 C21 41.35(8) no
Si5 Si3 Si6 C22 -75.15(9) no
Si5 Si3 Si6 C23 160.27(8) no
